data_7128622
loop_
_publ_author_name
'Yang, Xin'
'Yan, Yongkun'
'Zeng, Weixuan'
'Song, Ying'
'Li, Wenhao'
'Zhao, Lingli'
'Zhao, Yan'
'Chen, Huajie'
'Liu, Yunqi'

_publ_section_title
;
 Bis-acenaphthoquinone diimides with high electron deficiency and good
 coplanar conformation.
;
_journal_issue 63
_journal_name_full 'Chemical communications (Cambridge, England)'
_journal_page_first 7822
_journal_page_last 7825
_journal_paper_doi 10.1039/d1cc02693c
_journal_volume 57
_journal_year 2021
_chemical_formula_moiety 'C52 H42 N2 O6'
_chemical_formula_sum 'C52 H42 N2 O6'
_chemical_formula_weight 790.87
_space_group_crystal_system orthorhombic
_space_group_IT_number 33
_space_group_name_Hall 'P 2c -2n'
_space_group_name_H-M_alt 'P n a 21'
_atom_sites_solution_hydrogens geom
_atom_sites_solution_primary dual
_audit_creation_date 2020-10-28
_audit_creation_method
;
Olex2 1.3
(compiled 2020.07.31 svn.rc2a77460 for OlexSys, GUI svn.r6145)
;
_audit_update_record
;
2021-05-22 deposited with the CCDC.	2021-07-06 downloaded from the CCDC.
;
_cell_angle_alpha 90
_cell_angle_beta 90
_cell_angle_gamma 90
_cell_formula_units_Z 4
_cell_length_a 16.1033(9)
_cell_length_b 8.4274(5)
_cell_length_c 34.064(3)
_cell_measurement_reflns_used 2629
_cell_measurement_temperature 150.00(10)
_cell_measurement_theta_max 73.2020
_cell_measurement_theta_min 5.1800
_cell_volume 4622.8(6)
_computing_cell_refinement 'CrysAlisPro 1.171.38.43f (Rigaku OD, 2015)'
_computing_data_collection 'CrysAlisPro 1.171.38.43f (Rigaku OD, 2015)'
_computing_data_reduction 'CrysAlisPro 1.171.38.43f (Rigaku OD, 2015)'
_computing_molecular_graphics 'Olex2 1.3 (Dolomanov et al., 2009)'
_computing_publication_material 'Olex2 1.3 (Dolomanov et al., 2009)'
_computing_structure_refinement 'SHELXL 2018/3 (Sheldrick, 2015)'
_computing_structure_solution 'SHELXT 2018/2 (Sheldrick, 2018)'
_diffrn_ambient_environment N~2~
_diffrn_ambient_temperature 150.00(10)
_diffrn_detector 'CCD plate'
_diffrn_detector_area_resol_mean 5.2684
_diffrn_detector_type AtlasS2
_diffrn_measured_fraction_theta_full 1.000
_diffrn_measured_fraction_theta_max 0.978
_diffrn_measurement_details
;
List of Runs (angles in degrees, time in seconds):

  # Type    Start    End  Width  t~exp~   \w     \q     \k     \f   Frames
#--------------------------------------------------------------------------
  1  \w      2.00  45.00   1.00    8.00    --  -40.73   0.00-180.00   43
  2  \w     41.00  70.00   1.00    8.00    --   40.73-125.00 120.00   29
  3  \w     25.00  92.00   1.00   10.00    --  107.58 -94.00   0.00   67
  4  \w     49.00  90.00   1.00   10.00    --  107.58 -94.00 -60.00   41
  5  \w     35.00 133.00   1.00   10.00    --  107.58 -45.00  90.00   98
  6  \w     85.00 116.00   1.00   10.00    --  107.58  61.00-120.00   31
  7  \w    139.00 178.00   1.00   10.00    --  107.58  61.00-120.00   39
  8  \w   -129.00 -18.00   1.00    8.00    --  -40.73   0.00-180.00  111
  9  \w     -8.00  18.00   1.00   10.00    --  -40.98  37.00-180.00   26
;
_diffrn_measurement_device 'four-circle diffractometer'
_diffrn_measurement_device_type 'SuperNova, Dual, Cu at zero, AtlasS2'
_diffrn_measurement_method '\w scans'
_diffrn_orient_matrix_type 'CrysAlisPro convention (1999,Acta A55,543-557)'
_diffrn_orient_matrix_UB_11 -0.0284464000
_diffrn_orient_matrix_UB_12 -0.0370680000
_diffrn_orient_matrix_UB_13 -0.0896370000
_diffrn_orient_matrix_UB_21 -0.0789281000
_diffrn_orient_matrix_UB_22 0.0216450000
_diffrn_orient_matrix_UB_23 -0.0546366000
_diffrn_orient_matrix_UB_31 0.0459111000
_diffrn_orient_matrix_UB_32 0.0142966000
_diffrn_orient_matrix_UB_33 -0.1494334000
_diffrn_radiation_monochromator mirror
_diffrn_radiation_probe x-ray
_diffrn_radiation_type 'Cu K\a'
_diffrn_radiation_wavelength 1.54184
_diffrn_reflns_av_R_equivalents 0.0581
_diffrn_reflns_av_unetI/netI 0.0739
_diffrn_reflns_Laue_measured_fraction_full 1.000
_diffrn_reflns_Laue_measured_fraction_max 0.978
_diffrn_reflns_limit_h_max 19
_diffrn_reflns_limit_h_min -19
_diffrn_reflns_limit_k_max 5
_diffrn_reflns_limit_k_min -10
_diffrn_reflns_limit_l_max 41
_diffrn_reflns_limit_l_min -38
_diffrn_reflns_number 11837
_diffrn_reflns_point_group_measured_fraction_full 0.757
_diffrn_reflns_point_group_measured_fraction_max 0.725
_diffrn_reflns_theta_full 67.684
_diffrn_reflns_theta_max 73.814
_diffrn_reflns_theta_min 2.594
_diffrn_source 'micro-focus sealed X-ray tube'
_diffrn_source_type 'SuperNova (Cu) X-ray Source'
_exptl_absorpt_coefficient_mu 0.595
_exptl_absorpt_correction_T_max 1.00000
_exptl_absorpt_correction_T_min 0.65026
_exptl_absorpt_correction_type multi-scan
_exptl_absorpt_process_details
;
CrysAlisPro 1.171.38.43f (Rigaku Oxford Diffraction, 2015)
Empirical absorption correction using spherical harmonics,
 implemented in SCALE3 ABSPACK scaling algorithm.
;
_exptl_crystal_colour yellow
_exptl_crystal_colour_primary yellow
_exptl_crystal_density_diffrn 1.136
_exptl_crystal_description block
_exptl_crystal_F_000 1664
_exptl_crystal_size_max 0.11
_exptl_crystal_size_mid 0.1
_exptl_crystal_size_min 0.08
_refine_diff_density_max 0.472
_refine_diff_density_min -0.547
_refine_diff_density_rms 0.092
_refine_ls_abs_structure_details
;
 Refined as an inversion twin.
;
_refine_ls_abs_structure_Flack 0.1(6)
_refine_ls_extinction_method none
_refine_ls_goodness_of_fit_ref 1.030
_refine_ls_hydrogen_treatment constr
_refine_ls_matrix_type full
_refine_ls_number_parameters 550
_refine_ls_number_reflns 6790
_refine_ls_number_restraints 33
_refine_ls_restrained_S_all 1.069
_refine_ls_R_factor_all 0.0986
_refine_ls_R_factor_gt 0.0859
_refine_ls_shift/su_max 0.003
_refine_ls_shift/su_mean 0.000
_refine_ls_structure_factor_coef Fsqd
_refine_ls_weighting_details 'w=1/[\s^2^(Fo^2^)+(0.1534P)^2^+0.8452P] where P=(Fo^2^+2Fc^2^)/3'
_refine_ls_weighting_scheme calc
_refine_ls_wR_factor_gt 0.2261
_refine_ls_wR_factor_ref 0.2443
_reflns_Friedel_coverage 0.458
_reflns_Friedel_fraction_full 0.505
_reflns_Friedel_fraction_max 0.464
_reflns_number_gt 5457
_reflns_number_total 6790
_reflns_threshold_expression 'I > 2\s(I)'
_cod_data_source_file d1cc02693c2.cif
_cod_data_source_block y1_2
_cod_depositor_comments 'Adding full bibliography for 7128622.cif.'
_cod_database_code 7128622
_shelx_shelxl_version_number 2018/3
_shelx_space_group_comment
;
The symmetry employed for this shelxl refinement is uniquely defined
by the following loop, which should always be used as a source of
symmetry information in preference to the above space-group names.
They are only intended as comments.
;
_reflns_odcompleteness_completeness 99.98
_reflns_odcompleteness_iscentric 1
_reflns_odcompleteness_theta 66.97
_olex2_refinement_description
;
1. Twinned data refinement
 Scales: 0.9(6)
 0.1(6)
2. Fixed Uiso
 At 1.2 times of:
  All C(H) groups
 At 1.5 times of:
  All C(H,H,H) groups
3. Rigid bond restraints
 C35, O4
 with sigma for 1-2 distances of 0.01 and sigma for 1-3 distances of 0.01
 C27, C35
 with sigma for 1-2 distances of 0.01 and sigma for 1-3 distances of 0.01
4. Uiso/Uaniso restraints and constraints
C35 \\sim O4: within 2A with sigma of 0.002 and sigma for terminal atoms of
0.004 within 2A
C27 \\sim C35: within 2A with sigma of 0.002 and sigma for terminal atoms of
0.004 within 2A
Uanis(O2) \\sim Ueq: with sigma of 0.002 and sigma for terminal atoms of 0.004
Uanis(O3) \\sim Ueq: with sigma of 0.002 and sigma for terminal atoms of 0.004
Uanis(C18) \\sim Ueq: with sigma of 0.002 and sigma for terminal atoms of 0.004
5.a Ternary CH refined with riding coordinates:
 C7(H7), C10(H10), C47(H47), C50(H50)
5.b Aromatic/amide H refined with riding coordinates:
 C3(H3), C4(H4), C5(H5), C15(H15), C16(H16), C22(H22), C23(H23), C29(H29),
 C30(H30), C36(H36), C37(H37), C43(H43), C44(H44), C45(H45)
5.c Idealised Me refined as rotating group:
 C8(H8A,H8B,H8C), C9(H9A,H9B,H9C), C11(H11A,H11B,H11C), C12(H12A,H12B,H12C),
 C48(H48A,H48B,H48C), C49(H49A,H49B,H49C), C51(H51A,H51B,H51C), C52(H52A,H52B,
 H52C)
;
_smtbx_masks_void_probe_radius 1.2
_smtbx_masks_void_truncation_radius 1.2
_olex2_date_sample_data_collection 2020-10-28
_olex2_submission_special_instructions 'No special instructions were received'
_oxdiff_exptl_absorpt_empirical_details
;
Empirical correction (ABSPACK) includes:
- Absorption correction using spherical harmonics
- Frame scaling
;
_oxdiff_exptl_absorpt_empirical_full_max 2.222
_oxdiff_exptl_absorpt_empirical_full_min 0.648

loop_
_space_group_symop_operation_xyz
'x, y, z'
'-x, -y, z+1/2'
'x+1/2, -y+1/2, z'
'-x+1/2, y+1/2, z+1/2'

loop_
_atom_site_label
_atom_site_type_symbol
_atom_site_fract_x
_atom_site_fract_y
_atom_site_fract_z
_atom_site_U_iso_or_equiv
_atom_site_adp_type
_atom_site_occupancy
_atom_site_site_symmetry_order
_atom_site_calc_flag
_atom_site_refinement_flags_posn
_atom_site_refinement_flags_adp
_atom_site_refinement_flags_occupancy
_atom_site_disorder_assembly
_atom_site_disorder_group
O1 O 0.4442(3) -0.2328(5) 0.69357(14) 0.0283(10) Uani 1 1 d . . . . .
O2 O 0.6560(3) -0.2342(6) 0.60479(17) 0.0366(12) Uani 1 1 d . U . . .
O5 O 0.2979(3) 0.7375(5) 0.31187(17) 0.0345(12) Uani 1 1 d . . . . .
O6 O 0.0843(3) 0.7416(5) 0.40018(16) 0.0340(12) Uani 1 1 d . . . . .
N1 N 0.5524(3) -0.2270(6) 0.64910(17) 0.0227(11) Uani 1 1 d . . . . .
N2 N 0.1927(3) 0.7376(6) 0.35623(17) 0.0231(11) Uani 1 1 d . . . . .
C1 C 0.5993(4) -0.3237(7) 0.67592(19) 0.0256(13) Uani 1 1 d . . . . .
C2 C 0.5829(4) -0.4880(7) 0.6753(2) 0.0278(13) Uani 1 1 d . . . . .
C3 C 0.6290(4) -0.5825(7) 0.7020(2) 0.0316(15) Uani 1 1 d . . . . .
H3 H 0.619671 -0.691320 0.702849 0.038 Uiso 1 1 calc R U . . .
C4 C 0.6875(4) -0.5162(8) 0.7266(2) 0.0357(16) Uani 1 1 d . . . . .
H4 H 0.716588 -0.580505 0.744015 0.043 Uiso 1 1 calc R U . . .
C5 C 0.7032(4) -0.3560(8) 0.7255(2) 0.0319(14) Uani 1 1 d . . . . .
H5 H 0.743908 -0.313520 0.741802 0.038 Uiso 1 1 calc R U . . .
C6 C 0.6591(4) -0.2565(7) 0.7006(3) 0.0334(17) Uani 1 1 d . . . . .
C7 C 0.6759(5) -0.0793(8) 0.7002(2) 0.0375(16) Uani 1 1 d . . . . .
H7 H 0.630360 -0.027593 0.685982 0.045 Uiso 1 1 calc R U . . .
C8 C 0.7587(6) -0.0433(10) 0.6776(4) 0.062(3) Uani 1 1 d . . . . .
H8A H 0.763671 0.068958 0.673470 0.094 Uiso 1 1 calc R U . . .
H8B H 0.758236 -0.096872 0.652776 0.094 Uiso 1 1 calc R U . . .
H8C H 0.805028 -0.079974 0.692916 0.094 Uiso 1 1 calc R U . . .
C9 C 0.6807(6) -0.0074(9) 0.7404(3) 0.0454(19) Uani 1 1 d . . . . .
H9A H 0.729540 -0.045401 0.753545 0.068 Uiso 1 1 calc R U . . .
H9B H 0.632353 -0.036939 0.755210 0.068 Uiso 1 1 calc R U . . .
H9C H 0.683219 0.106048 0.738228 0.068 Uiso 1 1 calc R U . . .
C10 C 0.5200(4) -0.5619(7) 0.6485(2) 0.0309(14) Uani 1 1 d . . . . .
H10 H 0.483270 -0.476526 0.639466 0.037 Uiso 1 1 calc R U . . .
C11 C 0.4656(5) -0.6856(9) 0.6680(3) 0.052(2) Uani 1 1 d . . . . .
H11A H 0.498420 -0.777094 0.674310 0.077 Uiso 1 1 calc R U . . .
H11B H 0.421769 -0.715687 0.650349 0.077 Uiso 1 1 calc R U . . .
H11C H 0.442067 -0.642340 0.691539 0.077 Uiso 1 1 calc R U . . .
C12 C 0.5620(5) -0.6315(12) 0.6120(3) 0.054(2) Uani 1 1 d . . . . .
H12A H 0.595865 -0.551775 0.599850 0.081 Uiso 1 1 calc R U . . .
H12B H 0.520348 -0.666617 0.593826 0.081 Uiso 1 1 calc R U . . .
H12C H 0.596081 -0.719853 0.619570 0.081 Uiso 1 1 calc R U . . .
C13 C 0.4702(4) -0.1851(6) 0.66201(19) 0.0231(12) Uani 1 1 d . . . . .
C14 C 0.4222(3) -0.0882(6) 0.63416(19) 0.0210(11) Uani 1 1 d . . . . .
C15 C 0.3390(3) -0.0456(7) 0.6422(2) 0.0292(14) Uani 1 1 d . . . . .
H15 H 0.314209 -0.082145 0.665176 0.035 Uiso 1 1 calc R U . . .
C16 C 0.2939(4) 0.0484(8) 0.6171(2) 0.0347(15) Uani 1 1 d . . . . .
H16 H 0.239329 0.075497 0.622953 0.042 Uiso 1 1 calc R U . . .
C17 C 0.3313(4) 0.1028(8) 0.58244(19) 0.0298(14) Uani 1 1 d . . . . .
C18 C 0.4122(4) 0.0595(6) 0.57403(18) 0.0208(11) Uani 1 1 d . U . . .
C19 C 0.4589(3) -0.0358(6) 0.59920(19) 0.0228(12) Uani 1 1 d . . . . .
C20 C 0.5407(4) -0.0758(6) 0.58842(19) 0.0233(12) Uani 1 1 d . . . . .
C21 C 0.5889(4) -0.1836(7) 0.6137(2) 0.0284(14) Uani 1 1 d . . . . .
C22 C 0.5710(3) -0.0159(7) 0.55374(18) 0.0247(12) Uani 1 1 d . . . . .
H22 H 0.625132 -0.041437 0.546546 0.030 Uiso 1 1 calc R U . . .
C23 C 0.5243(4) 0.0826(6) 0.5284(2) 0.0270(14) Uani 1 1 d . . . . .
H23 H 0.547940 0.121359 0.505427 0.032 Uiso 1 1 calc R U . . .
C24 C 0.4424(3) 0.1217(6) 0.53799(16) 0.0186(11) Uani 1 1 d . . . . .
C25 C 0.3729(4) 0.2127(7) 0.51979(19) 0.0250(12) Uani 1 1 d . . . . .
C26 C 0.3011(4) 0.1987(9) 0.5491(2) 0.0349(15) Uani 1 1 d . . . . .
C27 C 0.3696(4) 0.2947(8) 0.4854(2) 0.0327(13) Uani 1 1 d . U . . .
C28 C 0.3003(3) 0.3905(7) 0.46796(19) 0.0245(13) Uani 1 1 d . . . . .
C29 C 0.2187(3) 0.4261(7) 0.47692(17) 0.0227(12) Uani 1 1 d . . . . .
H29 H 0.194443 0.385008 0.499513 0.027 Uiso 1 1 calc R U . . .
C30 C 0.1723(4) 0.5249(8) 0.4518(2) 0.0301(14) Uani 1 1 d . . . . .
H30 H 0.117951 0.549420 0.458751 0.036 Uiso 1 1 calc R U . . .
C31 C 0.2035(3) 0.5873(6) 0.41712(18) 0.0199(11) Uani 1 1 d . . . . .
C32 C 0.2848(3) 0.5495(6) 0.40663(17) 0.0164(11) Uani 1 1 d . . . . .
C33 C 0.3309(3) 0.4537(7) 0.43193(17) 0.0188(11) Uani 1 1 d . . . . .
C34 C 0.4127(3) 0.4103(7) 0.42295(19) 0.0239(13) Uani 1 1 d . . . . .
C35 C 0.4407(4) 0.3065(9) 0.4554(2) 0.0390(13) Uani 1 1 d . U . . .
C36 C 0.4508(4) 0.4619(8) 0.38970(19) 0.0330(15) Uani 1 1 d . . . . .
H36 H 0.505731 0.435502 0.384386 0.040 Uiso 1 1 calc R U . . .
C37 C 0.4043(4) 0.5575(7) 0.3633(2) 0.0292(14) Uani 1 1 d . . . . .
H37 H 0.428662 0.591577 0.340045 0.035 Uiso 1 1 calc R U . . .
C38 C 0.3236(3) 0.6004(7) 0.37156(19) 0.0228(12) Uani 1 1 d . . . . .
C39 C 0.2731(4) 0.6958(7) 0.34415(19) 0.0245(13) Uani 1 1 d . . . . .
C40 C 0.1540(4) 0.6922(7) 0.39215(19) 0.0238(12) Uani 1 1 d . . . . .
C41 C 0.1451(3) 0.8413(7) 0.33056(18) 0.0224(12) Uani 1 1 d . . . . .
C42 C 0.0889(4) 0.7710(7) 0.30507(19) 0.0225(13) Uani 1 1 d . . . . .
C43 C 0.0441(4) 0.8725(8) 0.2808(2) 0.0310(14) Uani 1 1 d . . . . .
H43 H 0.004388 0.830553 0.263918 0.037 Uiso 1 1 calc R U . . .
C44 C 0.0575(4) 1.0349(8) 0.2813(2) 0.0336(15) Uani 1 1 d . . . . .
H44 H 0.027805 1.100631 0.264445 0.040 Uiso 1 1 calc R U . . .
C45 C 0.1144(4) 1.0985(7) 0.3067(2) 0.0313(14) Uani 1 1 d . . . . .
H45 H 0.121647 1.207998 0.307249 0.038 Uiso 1 1 calc R U . . .
C46 C 0.1616(4) 1.0044(7) 0.3315(2) 0.0291(14) Uani 1 1 d . . . . .
C47 C 0.2236(4) 1.0759(8) 0.3599(2) 0.0339(15) Uani 1 1 d . . . . .
H47 H 0.261533 0.990028 0.367319 0.041 Uiso 1 1 calc R U . . .
C48 C 0.1829(6) 1.1314(14) 0.3973(3) 0.071(3) Uani 1 1 d . . . . .
H48A H 0.146651 1.218911 0.391685 0.107 Uiso 1 1 calc R U . . .
H48B H 0.224799 1.164590 0.415614 0.107 Uiso 1 1 calc R U . . .
H48C H 0.151317 1.045997 0.408510 0.107 Uiso 1 1 calc R U . . .
C49 C 0.2766(6) 1.2040(10) 0.3418(3) 0.053(2) Uani 1 1 d . . . . .
H49A H 0.301416 1.164810 0.318094 0.080 Uiso 1 1 calc R U . . .
H49B H 0.319406 1.234176 0.359940 0.080 Uiso 1 1 calc R U . . .
H49C H 0.242666 1.294546 0.335882 0.080 Uiso 1 1 calc R U . . .
C50 C 0.0738(4) 0.5911(7) 0.3027(2) 0.0334(15) Uani 1 1 d . . . . .
H50 H 0.120689 0.538391 0.315610 0.040 Uiso 1 1 calc R U . . .
C51 C -0.0038(5) 0.5455(8) 0.3247(3) 0.0444(18) Uani 1 1 d . . . . .
H51A H 0.003976 0.565134 0.352205 0.067 Uiso 1 1 calc R U . . .
H51B H -0.015083 0.434910 0.320601 0.067 Uiso 1 1 calc R U . . .
H51C H -0.049645 0.607462 0.315249 0.067 Uiso 1 1 calc R U . . .
C52 C 0.0720(5) 0.5355(8) 0.2599(3) 0.0444(18) Uani 1 1 d . . . . .
H52A H 0.024057 0.578812 0.247062 0.067 Uiso 1 1 calc R U . . .
H52B H 0.069498 0.421709 0.259138 0.067 Uiso 1 1 calc R U . . .
H52C H 0.121321 0.571043 0.246776 0.067 Uiso 1 1 calc R U . . .
O3 O 0.2332(4) 0.2619(9) 0.5484(2) 0.071(2) Uani 1 1 d . U . A 2
O4 O 0.5078(4) 0.2463(9) 0.4580(2) 0.0667(17) Uani 1 1 d . U . B 2

loop_
_atom_site_aniso_label
_atom_site_aniso_U_11
_atom_site_aniso_U_22
_atom_site_aniso_U_33
_atom_site_aniso_U_23
_atom_site_aniso_U_13
_atom_site_aniso_U_12
O1 0.023(2) 0.036(2) 0.026(2) 0.0080(19) 0.0023(19) 0.0066(17)
O2 0.025(2) 0.042(2) 0.043(3) 0.006(2) 0.005(2) 0.0196(19)
O5 0.034(3) 0.032(2) 0.037(3) 0.009(2) 0.004(2) 0.012(2)
O6 0.023(2) 0.035(2) 0.044(3) 0.010(2) 0.008(2) 0.0121(19)
N1 0.021(3) 0.016(2) 0.030(3) 0.003(2) -0.001(2) 0.0122(19)
N2 0.020(2) 0.023(2) 0.027(3) 0.002(2) -0.004(2) -0.0008(19)
C1 0.025(3) 0.019(3) 0.033(3) 0.003(2) -0.001(3) 0.012(2)
C2 0.031(3) 0.026(3) 0.027(3) 0.004(3) 0.001(3) 0.006(3)
C3 0.027(3) 0.022(3) 0.046(4) 0.003(3) -0.002(3) 0.005(2)
C4 0.025(3) 0.036(3) 0.045(4) 0.012(3) -0.007(3) 0.003(3)
C5 0.026(3) 0.035(3) 0.034(4) -0.002(3) -0.004(3) 0.006(3)
C6 0.030(4) 0.026(3) 0.045(5) -0.004(3) -0.008(3) 0.012(3)
C7 0.038(4) 0.036(3) 0.038(4) -0.002(3) -0.010(3) 0.002(3)
C8 0.053(5) 0.037(4) 0.097(8) 0.003(5) 0.012(5) -0.009(4)
C9 0.060(5) 0.029(3) 0.047(4) -0.007(3) -0.014(4) 0.010(3)
C10 0.021(3) 0.020(3) 0.051(4) -0.001(3) -0.007(3) 0.004(2)
C11 0.044(4) 0.039(4) 0.072(6) 0.001(4) -0.001(4) -0.027(4)
C12 0.032(4) 0.075(6) 0.054(5) -0.022(5) 0.006(4) -0.016(4)
C13 0.022(3) 0.018(3) 0.029(3) -0.006(2) -0.005(2) 0.003(2)
C14 0.019(3) 0.014(2) 0.030(3) 0.002(2) 0.003(2) 0.009(2)
C15 0.013(3) 0.030(3) 0.045(4) 0.005(3) 0.009(2) 0.006(2)
C16 0.015(3) 0.037(3) 0.052(4) 0.008(3) 0.005(3) 0.004(3)
C17 0.024(3) 0.035(3) 0.030(3) 0.007(3) 0.002(3) 0.003(3)
C18 0.0187(19) 0.0173(19) 0.026(2) 0.0014(17) -0.0015(17) -0.0041(16)
C19 0.016(3) 0.017(2) 0.036(3) -0.002(2) 0.001(2) -0.001(2)
C20 0.025(3) 0.013(2) 0.032(3) 0.003(2) 0.000(2) 0.004(2)
C21 0.027(3) 0.020(3) 0.038(4) 0.001(3) -0.003(3) 0.001(2)
C22 0.019(3) 0.026(3) 0.029(3) 0.001(2) 0.005(2) 0.011(2)
C23 0.018(3) 0.013(2) 0.050(4) 0.003(3) 0.001(3) 0.008(2)
C24 0.017(3) 0.018(2) 0.020(3) 0.003(2) 0.006(2) 0.002(2)
C25 0.018(3) 0.028(3) 0.029(3) -0.001(3) -0.005(2) -0.005(2)
C26 0.013(3) 0.047(4) 0.044(4) 0.013(3) 0.008(3) 0.009(3)
C27 0.017(2) 0.039(3) 0.042(3) 0.014(2) 0.007(2) 0.019(2)
C28 0.012(2) 0.020(3) 0.042(4) 0.001(2) -0.005(2) 0.002(2)
C29 0.015(3) 0.033(3) 0.019(3) 0.006(2) 0.006(2) 0.003(2)
C30 0.019(3) 0.043(4) 0.028(3) 0.008(3) 0.004(2) 0.005(3)
C31 0.011(2) 0.018(2) 0.031(3) 0.002(2) -0.001(2) 0.003(2)
C32 0.009(2) 0.010(2) 0.030(3) 0.000(2) -0.001(2) 0.0062(18)
C33 0.009(2) 0.025(3) 0.023(3) 0.003(2) 0.001(2) 0.007(2)
C34 0.014(3) 0.019(3) 0.038(3) 0.003(2) 0.002(2) 0.012(2)
C35 0.022(2) 0.048(3) 0.047(3) 0.020(2) 0.008(2) 0.021(2)
C36 0.024(3) 0.048(4) 0.028(3) 0.012(3) 0.004(3) 0.004(3)
C37 0.023(3) 0.033(3) 0.032(3) 0.008(3) 0.004(3) 0.001(3)
C38 0.018(3) 0.018(3) 0.032(3) 0.006(2) 0.001(2) -0.001(2)
C39 0.025(3) 0.017(3) 0.031(3) 0.001(2) 0.002(2) -0.003(2)
C40 0.018(3) 0.025(3) 0.029(3) 0.004(2) 0.003(2) 0.004(2)
C41 0.016(3) 0.023(3) 0.029(3) 0.003(2) -0.004(2) 0.003(2)
C42 0.023(3) 0.022(3) 0.022(3) -0.002(2) 0.006(2) 0.008(2)
C43 0.031(3) 0.036(3) 0.027(3) 0.000(3) -0.005(3) 0.003(3)
C44 0.040(4) 0.026(3) 0.034(4) 0.004(3) 0.007(3) 0.011(3)
C45 0.033(3) 0.021(3) 0.040(4) 0.005(3) 0.002(3) 0.004(3)
C46 0.019(3) 0.025(3) 0.044(4) 0.000(3) 0.004(3) 0.005(2)
C47 0.029(3) 0.028(3) 0.045(4) 0.000(3) -0.003(3) -0.004(3)
C48 0.060(6) 0.106(8) 0.048(5) -0.025(5) 0.008(5) -0.046(6)
C49 0.052(5) 0.049(4) 0.058(6) -0.007(4) 0.001(4) -0.015(4)
C50 0.027(3) 0.025(3) 0.048(4) 0.002(3) -0.011(3) 0.008(3)
C51 0.048(4) 0.026(3) 0.059(5) -0.001(3) 0.005(4) -0.005(3)
C52 0.045(4) 0.030(3) 0.058(5) -0.008(3) -0.002(4) 0.000(3)
O3 0.050(3) 0.093(4) 0.070(4) 0.029(3) 0.014(3) 0.028(3)
O4 0.031(2) 0.107(4) 0.062(3) 0.042(3) 0.018(3) 0.036(3)

loop_
_atom_type_symbol
_atom_type_description
_atom_type_scat_dispersion_real
_atom_type_scat_dispersion_imag
_atom_type_scat_source
C C 0.0181 0.0091 'International Tables Vol C Tables 4.2.6.8 and 6.1.1.4'
H H 0.0000 0.0000 'International Tables Vol C Tables 4.2.6.8 and 6.1.1.4'
N N 0.0311 0.0180 'International Tables Vol C Tables 4.2.6.8 and 6.1.1.4'
O O 0.0492 0.0322 'International Tables Vol C Tables 4.2.6.8 and 6.1.1.4'

loop_
_geom_angle_atom_site_label_1
_geom_angle_atom_site_label_2
_geom_angle_atom_site_label_3
_geom_angle
_geom_angle_site_symmetry_1
_geom_angle_site_symmetry_3
_geom_angle_publ_flag
C13 N1 C1 115.3(5) . . ?
C21 N1 C1 118.5(5) . . ?
C21 N1 C13 126.2(5) . . ?
C39 N2 C40 126.0(5) . . ?
C39 N2 C41 117.4(5) . . ?
C40 N2 C41 116.6(5) . . ?
C2 C1 N1 116.7(6) . . ?
C6 C1 N1 120.9(5) . . ?
C6 C1 C2 122.4(6) . . ?
C1 C2 C3 116.4(6) . . ?
C1 C2 C10 122.9(6) . . ?
C3 C2 C10 120.7(6) . . ?
C2 C3 H3 119.3 . . ?
C4 C3 C2 121.3(6) . . ?
C4 C3 H3 119.3 . . ?
C3 C4 H4 119.8 . . ?
C5 C4 C3 120.5(6) . . ?
C5 C4 H4 119.8 . . ?
C4 C5 H5 119.5 . . ?
C4 C5 C6 121.0(6) . . ?
C6 C5 H5 119.5 . . ?
C1 C6 C7 121.0(6) . . ?
C5 C6 C1 118.4(6) . . ?
C5 C6 C7 120.6(7) . . ?
C6 C7 H7 108.0 . . ?
C6 C7 C8 110.2(6) . . ?
C8 C7 H7 108.0 . . ?
C9 C7 C6 113.4(7) . . ?
C9 C7 H7 108.0 . . ?
C9 C7 C8 109.0(7) . . ?
C7 C8 H8A 109.5 . . ?
C7 C8 H8B 109.5 . . ?
C7 C8 H8C 109.5 . . ?
H8A C8 H8B 109.5 . . ?
H8A C8 H8C 109.5 . . ?
H8B C8 H8C 109.5 . . ?
C7 C9 H9A 109.5 . . ?
C7 C9 H9B 109.5 . . ?
C7 C9 H9C 109.5 . . ?
H9A C9 H9B 109.5 . . ?
H9A C9 H9C 109.5 . . ?
H9B C9 H9C 109.5 . . ?
C2 C10 H10 107.1 . . ?
C2 C10 C11 114.2(6) . . ?
C2 C10 C12 110.8(5) . . ?
C11 C10 H10 107.1 . . ?
C11 C10 C12 110.3(6) . . ?
C12 C10 H10 107.1 . . ?
C10 C11 H11A 109.5 . . ?
C10 C11 H11B 109.5 . . ?
C10 C11 H11C 109.5 . . ?
H11A C11 H11B 109.5 . . ?
H11A C11 H11C 109.5 . . ?
H11B C11 H11C 109.5 . . ?
C10 C12 H12A 109.5 . . ?
C10 C12 H12B 109.5 . . ?
C10 C12 H12C 109.5 . . ?
H12A C12 H12B 109.5 . . ?
H12A C12 H12C 109.5 . . ?
H12B C12 H12C 109.5 . . ?
O1 C13 N1 120.2(5) . . ?
O1 C13 C14 124.8(5) . . ?
N1 C13 C14 115.0(5) . . ?
C15 C14 C13 120.9(6) . . ?
C19 C14 C13 120.1(5) . . ?
C19 C14 C15 119.0(5) . . ?
C14 C15 H15 119.1 . . ?
C16 C15 C14 121.7(6) . . ?
C16 C15 H15 119.1 . . ?
C15 C16 H16 120.4 . . ?
C15 C16 C17 119.1(5) . . ?
C17 C16 H16 120.4 . . ?
C16 C17 C26 133.3(6) . . ?
C18 C17 C16 119.5(6) . . ?
C18 C17 C26 107.1(5) . . ?
C17 C18 C19 122.2(6) . . ?
C17 C18 C24 113.8(5) . . ?
C19 C18 C24 124.0(5) . . ?
C14 C19 C20 122.7(6) . . ?
C18 C19 C14 118.5(5) . . ?
C18 C19 C20 118.8(6) . . ?
C19 C20 C21 119.2(6) . . ?
C22 C20 C19 117.9(5) . . ?
C22 C20 C21 122.8(5) . . ?
O2 C21 N1 120.4(6) . . ?
O2 C21 C20 123.1(6) . . ?
N1 C21 C20 116.5(5) . . ?
C20 C22 H22 118.3 . . ?
C20 C22 C23 123.4(5) . . ?
C23 C22 H22 118.3 . . ?
C22 C23 H23 120.1 . . ?
C24 C23 C22 119.9(6) . . ?
C24 C23 H23 120.1 . . ?
C18 C24 C25 107.0(5) . . ?
C23 C24 C18 116.0(5) . . ?
C23 C24 C25 137.0(5) . . ?
C24 C25 C26 104.8(5) . . ?
C27 C25 C24 130.4(5) . . ?
C27 C25 C26 124.8(5) . . ?
C17 C26 C25 107.2(5) . . ?
O3 C26 C17 123.3(7) . . ?
O3 C26 C25 129.2(7) . . ?
C25 C27 C28 130.1(5) . . ?
C25 C27 C35 125.1(5) . . ?
C28 C27 C35 104.8(5) . . ?
C29 C28 C27 137.4(6) . . ?
C29 C28 C33 115.9(5) . . ?
C33 C28 C27 106.6(5) . . ?
C28 C29 H29 120.1 . . ?
C28 C29 C30 119.9(5) . . ?
C30 C29 H29 120.1 . . ?
C29 C30 H30 118.3 . . ?
C31 C30 C29 123.3(5) . . ?
C31 C30 H30 118.3 . . ?
C30 C31 C32 118.2(5) . . ?
C30 C31 C40 121.8(5) . . ?
C32 C31 C40 120.1(5) . . ?
C31 C32 C38 124.2(5) . . ?
C33 C32 C31 118.3(5) . . ?
C33 C32 C38 117.5(5) . . ?
C32 C33 C28 124.3(5) . . ?
C32 C33 C34 121.1(5) . . ?
C34 C33 C28 114.6(5) . . ?
C33 C34 C35 106.1(5) . . ?
C36 C34 C33 121.5(6) . . ?
C36 C34 C35 132.4(5) . . ?
C34 C35 C27 107.9(5) . . ?
O4 C35 C27 126.6(7) . . ?
O4 C35 C34 125.4(7) . . ?
C34 C36 H36 121.0 . . ?
C34 C36 C37 118.1(6) . . ?
C37 C36 H36 121.0 . . ?
C36 C37 H37 119.4 . . ?
C38 C37 C36 121.1(6) . . ?
C38 C37 H37 119.4 . . ?
C32 C38 C39 117.1(5) . . ?
C37 C38 C32 120.6(5) . . ?
C37 C38 C39 122.2(6) . . ?
O5 C39 N2 119.6(6) . . ?
O5 C39 C38 123.1(6) . . ?
N2 C39 C38 117.3(5) . . ?
O6 C40 N2 120.0(5) . . ?
O6 C40 C31 125.0(6) . . ?
N2 C40 C31 115.1(5) . . ?
C42 C41 N2 117.6(5) . . ?
C42 C41 C46 123.9(6) . . ?
C46 C41 N2 118.4(5) . . ?
C41 C42 C43 116.6(6) . . ?
C41 C42 C50 123.9(6) . . ?
C43 C42 C50 119.6(6) . . ?
C42 C43 H43 119.4 . . ?
C44 C43 C42 121.3(6) . . ?
C44 C43 H43 119.4 . . ?
C43 C44 H44 120.0 . . ?
C45 C44 C43 119.9(6) . . ?
C45 C44 H44 120.0 . . ?
C44 C45 H45 119.1 . . ?
C44 C45 C46 121.9(6) . . ?
C46 C45 H45 119.1 . . ?
C41 C46 C47 122.0(6) . . ?
C45 C46 C41 116.3(6) . . ?
C45 C46 C47 121.5(6) . . ?
C46 C47 H47 106.4 . . ?
C48 C47 C46 112.1(6) . . ?
C48 C47 H47 106.4 . . ?
C49 C47 C46 113.4(6) . . ?
C49 C47 H47 106.4 . . ?
C49 C47 C48 111.7(7) . . ?
C47 C48 H48A 109.5 . . ?
C47 C48 H48B 109.5 . . ?
C47 C48 H48C 109.5 . . ?
H48A C48 H48B 109.5 . . ?
H48A C48 H48C 109.5 . . ?
H48B C48 H48C 109.5 . . ?
C47 C49 H49A 109.5 . . ?
C47 C49 H49B 109.5 . . ?
C47 C49 H49C 109.5 . . ?
H49A C49 H49B 109.5 . . ?
H49A C49 H49C 109.5 . . ?
H49B C49 H49C 109.5 . . ?
C42 C50 H50 107.5 . . ?
C51 C50 C42 111.0(5) . . ?
C51 C50 H50 107.5 . . ?
C51 C50 C52 112.3(6) . . ?
C52 C50 C42 110.7(6) . . ?
C52 C50 H50 107.5 . . ?
C50 C51 H51A 109.5 . . ?
C50 C51 H51B 109.5 . . ?
C50 C51 H51C 109.5 . . ?
H51A C51 H51B 109.5 . . ?
H51A C51 H51C 109.5 . . ?
H51B C51 H51C 109.5 . . ?
C50 C52 H52A 109.5 . . ?
C50 C52 H52B 109.5 . . ?
C50 C52 H52C 109.5 . . ?
H52A C52 H52B 109.5 . . ?
H52A C52 H52C 109.5 . . ?
H52B C52 H52C 109.5 . . ?

loop_
_geom_bond_atom_site_label_1
_geom_bond_atom_site_label_2
_geom_bond_distance
_geom_bond_site_symmetry_2
_geom_bond_publ_flag
O1 C13 1.221(8) . ?
O2 C21 1.201(8) . ?
O5 C39 1.222(8) . ?
O6 C40 1.229(7) . ?
N1 C1 1.439(7) . ?
N1 C13 1.439(7) . ?
N1 C21 1.391(9) . ?
N2 C39 1.404(8) . ?
N2 C40 1.425(8) . ?
N2 C41 1.454(7) . ?
C1 C2 1.410(9) . ?
C1 C6 1.399(10) . ?
C2 C3 1.418(9) . ?
C2 C10 1.500(9) . ?
C3 H3 0.9300 . ?
C3 C4 1.379(10) . ?
C4 H4 0.9300 . ?
C4 C5 1.374(10) . ?
C5 H5 0.9300 . ?
C5 C6 1.389(9) . ?
C6 C7 1.518(9) . ?
C7 H7 0.9800 . ?
C7 C8 1.569(12) . ?
C7 C9 1.501(11) . ?
C8 H8A 0.9600 . ?
C8 H8B 0.9600 . ?
C8 H8C 0.9600 . ?
C9 H9A 0.9600 . ?
C9 H9B 0.9600 . ?
C9 H9C 0.9600 . ?
C10 H10 0.9800 . ?
C10 C11 1.515(10) . ?
C10 C12 1.531(11) . ?
C11 H11A 0.9600 . ?
C11 H11B 0.9600 . ?
C11 H11C 0.9600 . ?
C12 H12A 0.9600 . ?
C12 H12B 0.9600 . ?
C12 H12C 0.9600 . ?
C13 C14 1.471(8) . ?
C14 C15 1.413(7) . ?
C14 C19 1.401(9) . ?
C15 H15 0.9300 . ?
C15 C16 1.375(9) . ?
C16 H16 0.9300 . ?
C16 C17 1.401(9) . ?
C17 C18 1.383(8) . ?
C17 C26 1.477(9) . ?
C18 C19 1.395(8) . ?
C18 C24 1.421(8) . ?
C19 C20 1.409(8) . ?
C20 C21 1.473(8) . ?
C20 C22 1.375(9) . ?
C22 H22 0.9300 . ?
C22 C23 1.415(8) . ?
C23 H23 0.9300 . ?
C23 C24 1.398(7) . ?
C24 C25 1.492(8) . ?
C25 C26 1.531(9) . ?
C25 C27 1.360(7) . ?
C26 O3 1.217(9) . ?
C27 C28 1.500(8) . ?
C27 C35 1.539(9) . ?
C28 C29 1.383(7) . ?
C28 C33 1.426(8) . ?
C29 H29 0.9300 . ?
C29 C30 1.409(8) . ?
C30 H30 0.9300 . ?
C30 C31 1.387(9) . ?
C31 C32 1.393(7) . ?
C31 C40 1.463(8) . ?
C32 C33 1.395(7) . ?
C32 C38 1.415(8) . ?
C33 C34 1.400(7) . ?
C34 C35 1.480(9) . ?
C34 C36 1.360(9) . ?
C35 O4 1.196(8) . ?
C36 H36 0.9300 . ?
C36 C37 1.421(9) . ?
C37 H37 0.9300 . ?
C37 C38 1.377(8) . ?
C38 C39 1.476(8) . ?
C41 C42 1.387(9) . ?
C41 C46 1.400(8) . ?
C42 C43 1.392(9) . ?
C42 C50 1.537(8) . ?
C43 H43 0.9300 . ?
C43 C44 1.386(10) . ?
C44 H44 0.9300 . ?
C44 C45 1.369(10) . ?
C45 H45 0.9300 . ?
C45 C46 1.387(9) . ?
C46 C47 1.515(9) . ?
C47 H47 0.9800 . ?
C47 C48 1.508(12) . ?
C47 C49 1.507(11) . ?
C48 H48A 0.9600 . ?
C48 H48B 0.9600 . ?
C48 H48C 0.9600 . ?
C49 H49A 0.9600 . ?
C49 H49B 0.9600 . ?
C49 H49C 0.9600 . ?
C50 H50 0.9800 . ?
C50 C51 1.505(10) . ?
C50 C52 1.532(11) . ?
C51 H51A 0.9600 . ?
C51 H51B 0.9600 . ?
C51 H51C 0.9600 . ?
C52 H52A 0.9600 . ?
C52 H52B 0.9600 . ?
C52 H52C 0.9600 . ?

loop_
_geom_torsion_atom_site_label_1
_geom_torsion_atom_site_label_2
_geom_torsion_atom_site_label_3
_geom_torsion_atom_site_label_4
_geom_torsion
_geom_torsion_site_symmetry_1
_geom_torsion_site_symmetry_2
_geom_torsion_site_symmetry_3
_geom_torsion_site_symmetry_4
_geom_torsion_publ_flag
O1 C13 C14 C15 -1.5(9) . . . . ?
O1 C13 C14 C19 178.1(6) . . . . ?
N1 C1 C2 C3 -179.7(6) . . . . ?
N1 C1 C2 C10 -0.2(9) . . . . ?
N1 C1 C6 C5 -179.2(6) . . . . ?
N1 C1 C6 C7 0.7(11) . . . . ?
N1 C13 C14 C15 176.7(5) . . . . ?
N1 C13 C14 C19 -3.7(8) . . . . ?
N2 C41 C42 C43 180.0(5) . . . . ?
N2 C41 C42 C50 0.6(9) . . . . ?
N2 C41 C46 C45 -179.7(6) . . . . ?
N2 C41 C46 C47 -3.4(9) . . . . ?
C1 N1 C13 O1 -0.8(8) . . . . ?
C1 N1 C13 C14 -179.1(5) . . . . ?
C1 N1 C21 O2 4.6(9) . . . . ?
C1 N1 C21 C20 -176.0(5) . . . . ?
C1 C2 C3 C4 -1.0(10) . . . . ?
C1 C2 C10 C11 -136.5(7) . . . . ?
C1 C2 C10 C12 98.3(8) . . . . ?
C1 C6 C7 C8 -103.9(9) . . . . ?
C1 C6 C7 C9 133.7(8) . . . . ?
C2 C1 C6 C5 -0.6(11) . . . . ?
C2 C1 C6 C7 179.3(7) . . . . ?
C2 C3 C4 C5 -0.7(11) . . . . ?
C3 C2 C10 C11 43.0(9) . . . . ?
C3 C2 C10 C12 -82.2(8) . . . . ?
C3 C4 C5 C6 1.8(11) . . . . ?
C4 C5 C6 C1 -1.1(11) . . . . ?
C4 C5 C6 C7 179.0(7) . . . . ?
C5 C6 C7 C8 76.0(10) . . . . ?
C5 C6 C7 C9 -46.4(10) . . . . ?
C6 C1 C2 C3 1.6(10) . . . . ?
C6 C1 C2 C10 -178.9(7) . . . . ?
C10 C2 C3 C4 179.5(6) . . . . ?
C13 N1 C1 C2 81.5(7) . . . . ?
C13 N1 C1 C6 -99.8(7) . . . . ?
C13 N1 C21 O2 -174.9(6) . . . . ?
C13 N1 C21 C20 4.4(9) . . . . ?
C13 C14 C15 C16 178.2(6) . . . . ?
C13 C14 C19 C18 -178.3(5) . . . . ?
C13 C14 C19 C20 2.0(9) . . . . ?
C14 C15 C16 C17 0.3(10) . . . . ?
C14 C19 C20 C21 3.1(9) . . . . ?
C14 C19 C20 C22 -179.0(6) . . . . ?
C15 C14 C19 C18 1.3(8) . . . . ?
C15 C14 C19 C20 -178.5(6) . . . . ?
C15 C16 C17 C18 0.8(10) . . . . ?
C15 C16 C17 C26 177.7(7) . . . . ?
C16 C17 C18 C19 -0.8(9) . . . . ?
C16 C17 C18 C24 179.7(6) . . . . ?
C16 C17 C26 C25 -178.5(7) . . . . ?
C16 C17 C26 O3 6.7(14) . . . . ?
C17 C18 C19 C14 -0.3(9) . . . . ?
C17 C18 C19 C20 179.5(6) . . . . ?
C17 C18 C24 C23 179.3(5) . . . . ?
C17 C18 C24 C25 -1.9(7) . . . . ?
C18 C17 C26 C25 -1.3(8) . . . . ?
C18 C17 C26 O3 -176.1(8) . . . . ?
C18 C19 C20 C21 -176.6(5) . . . . ?
C18 C19 C20 C22 1.2(8) . . . . ?
C18 C24 C25 C26 0.9(6) . . . . ?
C18 C24 C25 C27 179.9(6) . . . . ?
C19 C14 C15 C16 -1.3(9) . . . . ?
C19 C18 C24 C23 -0.3(8) . . . . ?
C19 C18 C24 C25 178.5(5) . . . . ?
C19 C20 C21 O2 173.2(6) . . . . ?
C19 C20 C21 N1 -6.1(8) . . . . ?
C19 C20 C22 C23 -0.4(9) . . . . ?
C20 C22 C23 C24 -0.9(9) . . . . ?
C21 N1 C1 C2 -98.1(7) . . . . ?
C21 N1 C1 C6 80.6(8) . . . . ?
C21 N1 C13 O1 178.7(6) . . . . ?
C21 N1 C13 C14 0.4(8) . . . . ?
C21 C20 C22 C23 177.4(6) . . . . ?
C22 C20 C21 O2 -4.6(10) . . . . ?
C22 C20 C21 N1 176.1(6) . . . . ?
C22 C23 C24 C18 1.1(8) . . . . ?
C22 C23 C24 C25 -177.2(6) . . . . ?
C23 C24 C25 C26 179.3(7) . . . . ?
C23 C24 C25 C27 -1.7(11) . . . . ?
C24 C18 C19 C14 179.3(5) . . . . ?
C24 C18 C19 C20 -1.0(8) . . . . ?
C24 C25 C26 C17 0.2(7) . . . . ?
C24 C25 C26 O3 174.6(9) . . . . ?
C24 C25 C27 C28 -177.7(7) . . . . ?
C24 C25 C27 C35 2.6(10) . . . . ?
C25 C27 C28 C29 -3.7(13) . . . . ?
C25 C27 C28 C33 178.8(6) . . . . ?
C25 C27 C35 C34 -178.3(6) . . . . ?
C25 C27 C35 O4 0.0(13) . . . . ?
C26 C17 C18 C19 -178.4(6) . . . . ?
C26 C17 C18 C24 2.0(8) . . . . ?
C26 C25 C27 C28 1.1(10) . . . . ?
C26 C25 C27 C35 -178.6(8) . . . . ?
C27 C25 C26 C17 -178.8(6) . . . . ?
C27 C25 C26 O3 -4.5(13) . . . . ?
C27 C28 C29 C30 -179.8(7) . . . . ?
C27 C28 C33 C32 179.7(6) . . . . ?
C27 C28 C33 C34 0.5(7) . . . . ?
C28 C27 C35 C34 1.9(8) . . . . ?
C28 C27 C35 O4 -179.8(9) . . . . ?
C28 C29 C30 C31 1.6(10) . . . . ?
C28 C33 C34 C35 0.7(8) . . . . ?
C28 C33 C34 C36 -179.6(6) . . . . ?
C29 C28 C33 C32 1.6(9) . . . . ?
C29 C28 C33 C34 -177.6(5) . . . . ?
C29 C30 C31 C32 0.4(10) . . . . ?
C29 C30 C31 C40 -178.7(6) . . . . ?
C30 C31 C32 C33 -1.4(8) . . . . ?
C30 C31 C32 C38 177.8(6) . . . . ?
C30 C31 C40 O6 4.5(10) . . . . ?
C30 C31 C40 N2 -175.8(6) . . . . ?
C31 C32 C33 C28 0.4(8) . . . . ?
C31 C32 C33 C34 179.5(5) . . . . ?
C31 C32 C38 C37 -179.9(6) . . . . ?
C31 C32 C38 C39 -1.8(8) . . . . ?
C32 C31 C40 O6 -174.5(6) . . . . ?
C32 C31 C40 N2 5.1(8) . . . . ?
C32 C33 C34 C35 -178.5(6) . . . . ?
C32 C33 C34 C36 1.2(9) . . . . ?
C32 C38 C39 O5 -175.0(6) . . . . ?
C32 C38 C39 N2 4.3(8) . . . . ?
C33 C28 C29 C30 -2.5(9) . . . . ?
C33 C32 C38 C37 -0.7(8) . . . . ?
C33 C32 C38 C39 177.4(5) . . . . ?
C33 C34 C35 C27 -1.6(8) . . . . ?
C33 C34 C35 O4 -179.9(9) . . . . ?
C33 C34 C36 C37 -2.2(10) . . . . ?
C34 C36 C37 C38 1.8(10) . . . . ?
C35 C27 C28 C29 176.0(7) . . . . ?
C35 C27 C28 C33 -1.5(7) . . . . ?
C35 C34 C36 C37 177.5(7) . . . . ?
C36 C34 C35 C27 178.7(7) . . . . ?
C36 C34 C35 O4 0.4(15) . . . . ?
C36 C37 C38 C32 -0.3(9) . . . . ?
C36 C37 C38 C39 -178.3(6) . . . . ?
C37 C38 C39 O5 3.0(9) . . . . ?
C37 C38 C39 N2 -177.7(6) . . . . ?
C38 C32 C33 C28 -178.8(5) . . . . ?
C38 C32 C33 C34 0.3(8) . . . . ?
C39 N2 C40 O6 177.1(6) . . . . ?
C39 N2 C40 C31 -2.6(8) . . . . ?
C39 N2 C41 C42 97.1(6) . . . . ?
C39 N2 C41 C46 -79.6(7) . . . . ?
C40 N2 C39 O5 177.2(6) . . . . ?
C40 N2 C39 C38 -2.1(9) . . . . ?
C40 N2 C41 C42 -85.0(7) . . . . ?
C40 N2 C41 C46 98.3(7) . . . . ?
C40 C31 C32 C33 177.7(5) . . . . ?
C40 C31 C32 C38 -3.1(8) . . . . ?
C41 N2 C39 O5 -5.1(8) . . . . ?
C41 N2 C39 C38 175.6(5) . . . . ?
C41 N2 C40 O6 -0.6(8) . . . . ?
C41 N2 C40 C31 179.7(5) . . . . ?
C41 C42 C43 C44 2.2(10) . . . . ?
C41 C42 C50 C51 100.4(7) . . . . ?
C41 C42 C50 C52 -134.2(7) . . . . ?
C41 C46 C47 C48 -93.1(8) . . . . ?
C41 C46 C47 C49 139.3(7) . . . . ?
C42 C41 C46 C45 3.8(9) . . . . ?
C42 C41 C46 C47 -179.9(6) . . . . ?
C42 C43 C44 C45 -1.5(10) . . . . ?
C43 C42 C50 C51 -79.0(8) . . . . ?
C43 C42 C50 C52 46.4(8) . . . . ?
C43 C44 C45 C46 1.8(11) . . . . ?
C44 C45 C46 C41 -2.8(10) . . . . ?
C44 C45 C46 C47 -179.1(6) . . . . ?
C45 C46 C47 C48 83.0(9) . . . . ?
C45 C46 C47 C49 -44.6(9) . . . . ?
C46 C41 C42 C43 -3.5(9) . . . . ?
C46 C41 C42 C50 177.1(6) . . . . ?
C50 C42 C43 C44 -178.3(6) . . . . ?

loop_
_twin_individual_id
_twin_individual_mass_fraction_refined
1 0.9(6)
2 0.1(6)

loop_
_smtbx_masks_void_nr
_smtbx_masks_void_average_x
_smtbx_masks_void_average_y
_smtbx_masks_void_average_z
_smtbx_masks_void_volume
_smtbx_masks_void_count_electrons
_smtbx_masks_void_content
1 -0.801 0.250 0.003 441.3 108.4 ?
2 0.114 -0.250 0.503 441.3 108.4 ?
